data_4509796
loop_
_publ_author_name
'Ugono, Onome'
'Rath, Nigam P.'
'Beatty, Alica M.'

_publ_section_title
;
 Synthesis and Control of Single Layer and Polar 2-D Layered Architectures
 in a Series of Organic Layered Solids
;
_journal_issue 11
_journal_name_full 'Crystal Growth &amp; Design'
_journal_page_first 4595
_journal_paper_doi 10.1021/cg900908n
_journal_volume 9
_journal_year 2009
_chemical_formula_sum 'C14 H17 N3 O4'
_chemical_formula_weight 291.31
_chemical_name_systematic
; 
 ? 
;
_space_group_IT_number 14
_symmetry_cell_setting monoclinic
_symmetry_space_group_name_Hall '-P 2yn'
_symmetry_space_group_name_H-M 'P 1 21/n 1'
_atom_sites_solution_hydrogens geom
_atom_sites_solution_primary direct
_atom_sites_solution_secondary difmap
_audit_creation_method SHELXL-97
_cell_angle_alpha 90.00
_cell_angle_beta 107.987(3)
_cell_angle_gamma 90.00
_cell_formula_units_Z 4
_cell_length_a 8.9654(7)
_cell_length_b 12.6596(8)
_cell_length_c 12.7444(9)
_cell_measurement_reflns_used 4176
_cell_measurement_temperature 100(2)
_cell_measurement_theta_max 29.99
_cell_measurement_theta_min 2.33
_cell_volume 1375.77(17)
_computing_cell_refinement 'Bruker SAINT'
_computing_data_collection 'Bruker APEX2'
_computing_data_reduction 'Bruker SAINT'
_computing_molecular_graphics 'Bruker SHELXTL'
_computing_publication_material 'Bruker SHELXTL'
_computing_structure_refinement 'SHELXL-97 (Sheldrick, 2008)'
_computing_structure_solution 'SHELXS-97 (Sheldrick, 2008)'
_diffrn_ambient_temperature 100(2)
_diffrn_measured_fraction_theta_full 0.996
_diffrn_measured_fraction_theta_max 0.985
_diffrn_measurement_device_type 'Bruker APEX-II CCD'
_diffrn_measurement_method '\f and \w scans'
_diffrn_radiation_monochromator graphite
_diffrn_radiation_source 'fine-focus sealed tube'
_diffrn_radiation_type MoK\a
_diffrn_radiation_wavelength 0.71073
_diffrn_reflns_av_R_equivalents 0.0371
_diffrn_reflns_av_sigmaI/netI 0.0466
_diffrn_reflns_limit_h_max 10
_diffrn_reflns_limit_h_min -12
_diffrn_reflns_limit_k_max 17
_diffrn_reflns_limit_k_min -17
_diffrn_reflns_limit_l_max 17
_diffrn_reflns_limit_l_min -17
_diffrn_reflns_number 16587
_diffrn_reflns_theta_full 25.00
_diffrn_reflns_theta_max 30.15
_diffrn_reflns_theta_min 2.33
_exptl_absorpt_coefficient_mu 0.105
_exptl_absorpt_correction_T_max 0.9929
_exptl_absorpt_correction_T_min 0.9538
_exptl_absorpt_correction_type multi-scan
_exptl_absorpt_process_details 'sadabs v2008/1'
_exptl_crystal_colour colourless
_exptl_crystal_density_diffrn 1.406
_exptl_crystal_density_meas ?
_exptl_crystal_density_method 'not measured'
_exptl_crystal_description rod
_exptl_crystal_F_000 616
_exptl_crystal_size_max 0.46
_exptl_crystal_size_mid 0.12
_exptl_crystal_size_min 0.07
_refine_diff_density_max 0.417
_refine_diff_density_min -0.299
_refine_diff_density_rms 0.059
_refine_ls_extinction_method none
_refine_ls_goodness_of_fit_ref 1.007
_refine_ls_hydrogen_treatment refall
_refine_ls_matrix_type full
_refine_ls_number_parameters 258
_refine_ls_number_reflns 4002
_refine_ls_number_restraints 8
_refine_ls_restrained_S_all 1.006
_refine_ls_R_factor_all 0.0781
_refine_ls_R_factor_gt 0.0431
_refine_ls_shift/su_max 0.001
_refine_ls_shift/su_mean 0.000
_refine_ls_structure_factor_coef Fsqd
_refine_ls_weighting_details 'calc w=1/[\s^2^(Fo^2^)+(0.0581P)^2^+0.2786P] where P=(Fo^2^+2Fc^2^)/3'
_refine_ls_weighting_scheme calc
_refine_ls_wR_factor_gt 0.0982
_refine_ls_wR_factor_ref 0.1163
_reflns_number_gt 2731
_reflns_number_total 4002
_reflns_threshold_expression >2sigma(I)
_cod_data_source_file cg900908nsup1.cif
_cod_data_source_block compound3
_cod_depositor_comments
;
The following automatic conversions were performed:

'_symmetry_cell_setting' value 'Monoclinic' changed to 'monoclinic'
according to /home/saulius/struct/CIF-dictionaries/cif_core.dic
dictionary named 'cif_core.dic' version 2.4.2 from 2011-04-26.

Automatic conversion script
Id: cif_fix_values 1891 2012-01-12 08:04:46Z andrius 

The following automatic conversions were performed:

'_exptl_crystal_density_meas' value 'no' was changed to '?' - the
value is perceived as not measured.

Automatic conversion script
Id: cif_fix_values 3008 2015-01-20 13:52:24Z robertas 
;
_cod_original_sg_symbol_H-M P2(1)/n
_cod_database_code 4509796

loop_
_symmetry_equiv_pos_as_xyz
'x, y, z'
'-x+1/2, y+1/2, -z+1/2'
'-x, -y, -z'
'x-1/2, -y-1/2, z-1/2'

loop_
_atom_site_label
_atom_site_type_symbol
_atom_site_fract_x
_atom_site_fract_y
_atom_site_fract_z
_atom_site_U_iso_or_equiv
_atom_site_adp_type
_atom_site_occupancy
_atom_site_symmetry_multiplicity
_atom_site_calc_flag
_atom_site_refinement_flags
O1 O -0.23857(11) 0.72801(8) 0.08985(8) 0.0152(2) Uani 1 1 d .
H1 H -0.357(3) 0.7410(19) 0.060(2) 0.066(8) Uiso 1 1 d .
O2 O -0.21861(11) 0.79886(8) -0.06634(8) 0.0139(2) Uani 1 1 d .
O3 O 0.53349(11) 0.74489(8) 0.22487(8) 0.0136(2) Uani 1 1 d .
O4 O 0.47222(11) 0.75234(8) 0.04030(8) 0.0146(2) Uani 1 1 d .
N1 N 0.06647(12) 0.73723(9) 0.18759(9) 0.0100(2) Uani 1 1 d .
N2 N 0.22192(13) 0.73600(9) 0.21025(10) 0.0097(2) Uani 1 1 d .
H2 H 0.280(2) 0.7232(15) 0.2810(18) 0.037(6) Uiso 1 1 d .
N3 N 0.86146(13) 0.68859(10) 0.32004(10) 0.0116(2) Uani 1 1 d D
H3A H 0.920(2) 0.7282(13) 0.2852(14) 0.022(5) Uiso 1 1 d D
H3B H 0.7542(17) 0.6968(14) 0.2816(14) 0.025(5) Uiso 1 1 d D
H3C H 0.884(2) 0.7127(15) 0.3924(13) 0.030(5) Uiso 1 1 d D
C1 C -0.15988(15) 0.76239(11) 0.02604(11) 0.0101(3) Uani 1 1 d .
C2 C 0.01183(14) 0.75302(10) 0.07810(11) 0.0094(3) Uani 1 1 d .
C3 C 0.13322(14) 0.76046(11) 0.03116(11) 0.0101(3) Uani 1 1 d .
H3 H 0.124(2) 0.7697(13) -0.0477(15) 0.017(4) Uiso 1 1 d .
C4 C 0.26829(15) 0.74870(10) 0.11966(11) 0.0099(3) Uani 1 1 d .
C5 C 0.43812(15) 0.74818(11) 0.13083(11) 0.0107(3) Uani 1 1 d .
C6 C 0.91615(16) 0.57729(11) 0.32063(13) 0.0154(3) Uani 1 1 d D
H6A H 1.0290(16) 0.5775(12) 0.3630(12) 0.011(4) Uiso 1 1 d D
H6B H 0.9039(18) 0.5581(13) 0.2419(12) 0.014(4) Uiso 1 1 d D
C7 C 0.82582(17) 0.50175(12) 0.37100(13) 0.0177(3) Uani 1 1 d D
H7A H 0.877(2) 0.4313(12) 0.3766(15) 0.027(5) Uiso 1 1 d D
H7B H 0.8341(19) 0.5236(13) 0.4475(12) 0.017(4) Uiso 1 1 d D
C8 C 0.65446(16) 0.49097(11) 0.30541(12) 0.0140(3) Uani 1 1 d .
C9 C 0.53855(17) 0.50853(11) 0.35459(12) 0.0149(3) Uani 1 1 d .
H9 H 0.567(2) 0.5285(14) 0.4326(15) 0.024(5) Uiso 1 1 d .
C10 C 0.38059(17) 0.50015(11) 0.29437(13) 0.0162(3) Uani 1 1 d .
H10 H 0.298(2) 0.5144(13) 0.3333(15) 0.022(5) Uiso 1 1 d .
C11 C 0.33433(16) 0.47470(11) 0.18280(13) 0.0162(3) Uani 1 1 d .
C12 C 0.45026(18) 0.45607(12) 0.13380(13) 0.0175(3) Uani 1 1 d .
H12 H 0.423(2) 0.4346(14) 0.0582(15) 0.024(5) Uiso 1 1 d .
C13 C 0.60858(17) 0.46370(12) 0.19396(13) 0.0176(3) Uani 1 1 d .
H13 H 0.689(2) 0.4494(14) 0.1570(15) 0.027(5) Uiso 1 1 d .
C14 C 0.16340(18) 0.46833(13) 0.11757(15) 0.0235(4) Uani 1 1 d D
H14A H 0.108(2) 0.5341(13) 0.1211(16) 0.033(5) Uiso 1 1 d D
H14B H 0.146(2) 0.4526(17) 0.0397(13) 0.040(6) Uiso 1 1 d D
H14C H 0.110(2) 0.4114(14) 0.1451(17) 0.045(6) Uiso 1 1 d D

loop_
_atom_site_aniso_label
_atom_site_aniso_U_11
_atom_site_aniso_U_22
_atom_site_aniso_U_33
_atom_site_aniso_U_23
_atom_site_aniso_U_13
_atom_site_aniso_U_12
O1 0.0072(4) 0.0281(6) 0.0112(5) 0.0047(4) 0.0041(4) 0.0004(4)
O2 0.0105(4) 0.0214(5) 0.0092(5) 0.0018(4) 0.0020(4) 0.0018(4)
O3 0.0086(4) 0.0219(5) 0.0096(5) 0.0010(4) 0.0016(3) 0.0006(4)
O4 0.0078(4) 0.0265(6) 0.0105(5) 0.0016(4) 0.0045(4) 0.0006(4)
N1 0.0059(5) 0.0135(6) 0.0104(5) 0.0007(4) 0.0024(4) 0.0006(4)
N2 0.0062(5) 0.0141(6) 0.0090(5) 0.0006(4) 0.0028(4) 0.0005(4)
N3 0.0101(5) 0.0159(6) 0.0090(5) 0.0009(5) 0.0031(4) -0.0011(4)
C1 0.0089(6) 0.0122(6) 0.0100(6) -0.0021(5) 0.0039(5) 0.0001(5)
C2 0.0073(6) 0.0117(6) 0.0092(6) 0.0002(5) 0.0025(5) 0.0002(4)
C3 0.0070(6) 0.0136(6) 0.0101(6) 0.0011(5) 0.0031(5) 0.0005(5)
C4 0.0077(6) 0.0129(6) 0.0104(6) -0.0003(5) 0.0047(5) -0.0001(5)
C5 0.0083(6) 0.0128(6) 0.0115(6) -0.0001(5) 0.0038(5) 0.0007(5)
C6 0.0115(6) 0.0163(7) 0.0189(7) 0.0017(6) 0.0056(5) 0.0006(5)
C7 0.0118(6) 0.0186(8) 0.0200(8) 0.0058(6) 0.0010(5) -0.0007(5)
C8 0.0117(6) 0.0125(7) 0.0166(7) 0.0025(5) 0.0029(5) -0.0017(5)
C9 0.0171(7) 0.0122(7) 0.0145(7) 0.0016(5) 0.0036(5) -0.0018(5)
C10 0.0152(7) 0.0123(7) 0.0218(8) -0.0005(6) 0.0068(6) 0.0007(5)
C11 0.0137(6) 0.0104(7) 0.0218(8) 0.0004(6) 0.0017(6) -0.0003(5)
C12 0.0207(7) 0.0160(7) 0.0140(7) -0.0019(6) 0.0028(6) -0.0021(5)
C13 0.0174(7) 0.0172(7) 0.0198(8) -0.0002(6) 0.0080(6) -0.0013(5)
C14 0.0144(7) 0.0177(8) 0.0322(9) -0.0037(7) -0.0019(6) 0.0012(6)

loop_
_atom_type_symbol
_atom_type_description
_atom_type_scat_dispersion_real
_atom_type_scat_dispersion_imag
_atom_type_scat_source
C C 0.0033 0.0016 'International Tables Vol C Tables 4.2.6.8 and 6.1.1.4'
H H 0.0000 0.0000 'International Tables Vol C Tables 4.2.6.8 and 6.1.1.4'
N N 0.0061 0.0033 'International Tables Vol C Tables 4.2.6.8 and 6.1.1.4'
O O 0.0106 0.0060 'International Tables Vol C Tables 4.2.6.8 and 6.1.1.4'

loop_
_geom_angle_atom_site_label_1
_geom_angle_atom_site_label_2
_geom_angle_atom_site_label_3
_geom_angle
C1 O1 H1 114.4(15)
N2 N1 C2 104.37(11)
N1 N2 C4 112.96(11)
N1 N2 H2 117.4(14)
C4 N2 H2 129.5(14)
C6 N3 H3A 106.2(11)
C6 N3 H3B 112.9(11)
H3A N3 H3B 109.1(15)
C6 N3 H3C 109.6(12)
H3A N3 H3C 108.5(16)
H3B N3 H3C 110.4(16)
O2 C1 O1 124.84(12)
O2 C1 C2 122.75(13)
O1 C1 C2 112.41(11)
N1 C2 C3 111.86(11)
N1 C2 C1 118.19(12)
C3 C2 C1 129.93(12)
C4 C3 C2 104.17(12)
C4 C3 H3 128.2(10)
C2 C3 H3 127.6(10)
N2 C4 C3 106.63(12)
N2 C4 C5 119.61(11)
C3 C4 C5 133.75(13)
O3 C5 O4 125.89(12)
O3 C5 C4 118.27(12)
O4 C5 C4 115.84(11)
N3 C6 C7 112.33(13)
N3 C6 H6A 106.3(9)
C7 C6 H6A 111.1(9)
N3 C6 H6B 106.8(9)
C7 C6 H6B 111.2(9)
H6A C6 H6B 108.9(13)
C8 C7 C6 114.01(12)
C8 C7 H7A 109.1(10)
C6 C7 H7A 107.4(11)
C8 C7 H7B 108.8(10)
C6 C7 H7B 110.6(10)
H7A C7 H7B 106.6(14)
C9 C8 C13 118.25(13)
C9 C8 C7 120.73(13)
C13 C8 C7 121.02(14)
C8 C9 C10 121.04(14)
C8 C9 H9 120.4(10)
C10 C9 H9 118.5(11)
C11 C10 C9 120.88(15)
C11 C10 H10 120.2(10)
C9 C10 H10 118.9(10)
C12 C11 C10 118.10(13)
C12 C11 C14 121.28(15)
C10 C11 C14 120.61(15)
C11 C12 C13 121.19(14)
C11 C12 H12 120.2(11)
C13 C12 H12 118.5(11)
C12 C13 C8 120.52(15)
C12 C13 H13 119.5(10)
C8 C13 H13 120.0(10)
C11 C14 H14A 112.1(11)
C11 C14 H14B 113.0(12)
H14A C14 H14B 107.2(17)
C11 C14 H14C 111.5(12)
H14A C14 H14C 107.1(17)
H14B C14 H14C 105.5(17)

loop_
_geom_bond_atom_site_label_1
_geom_bond_atom_site_label_2
_geom_bond_distance
O1 C1 1.3050(17)
O1 H1 1.02(3)
O2 C1 1.2221(16)
O3 C5 1.2395(16)
O4 C5 1.2827(17)
N1 N2 1.3332(15)
N1 C2 1.3435(17)
N2 C4 1.3521(18)
N2 H2 0.91(2)
N3 C6 1.4911(19)
N3 H3A 0.931(14)
N3 H3B 0.940(14)
N3 H3C 0.932(15)
C1 C2 1.4810(17)
C2 C3 1.3975(19)
C3 C4 1.3846(17)
C3 H3 0.990(18)
C4 C5 1.4848(18)
C6 C7 1.518(2)
C6 H6A 0.989(13)
C6 H6B 1.004(14)
C7 C8 1.5114(19)
C7 H7A 0.995(15)
C7 H7B 0.994(14)
C8 C9 1.387(2)
C8 C13 1.395(2)
C9 C10 1.391(2)
C9 H9 0.981(18)
C10 C11 1.390(2)
C10 H10 1.03(2)
C11 C12 1.388(2)
C11 C14 1.503(2)
C12 C13 1.393(2)
C12 H12 0.958(18)
C13 H13 0.99(2)
C14 H14A 0.979(14)
C14 H14B 0.975(15)
C14 H14C 0.989(15)

loop_
_geom_torsion_atom_site_label_1
_geom_torsion_atom_site_label_2
_geom_torsion_atom_site_label_3
_geom_torsion_atom_site_label_4
_geom_torsion
C2 N1 N2 C4 -0.96(14)
N2 N1 C2 C3 0.76(14)
N2 N1 C2 C1 -177.84(11)
O2 C1 C2 N1 163.74(13)
O1 C1 C2 N1 -16.02(17)
O2 C1 C2 C3 -14.6(2)
O1 C1 C2 C3 165.68(13)
N1 C2 C3 C4 -0.31(16)
C1 C2 C3 C4 178.09(13)
N1 N2 C4 C3 0.79(15)
N1 N2 C4 C5 -179.44(11)
C2 C3 C4 N2 -0.28(15)
C2 C3 C4 C5 -179.99(14)
N2 C4 C5 O3 -5.95(19)
C3 C4 C5 O3 173.73(14)
N2 C4 C5 O4 174.73(12)
C3 C4 C5 O4 -5.6(2)
N3 C6 C7 C8 65.63(17)
C6 C7 C8 C9 -125.34(15)
C6 C7 C8 C13 54.33(19)
C13 C8 C9 C10 -0.6(2)
C7 C8 C9 C10 179.12(13)
C8 C9 C10 C11 -0.5(2)
C9 C10 C11 C12 1.1(2)
C9 C10 C11 C14 -178.53(14)
C10 C11 C12 C13 -0.7(2)
C14 C11 C12 C13 178.94(14)
C11 C12 C13 C8 -0.3(2)
C9 C8 C13 C12 1.0(2)
C7 C8 C13 C12 -178.70(14)
